data_7248317
loop_
_publ_author_name
'Crocetti, Letizia'
'Catarzi, Francesca'
'Giovannoni, Maria Paola'
'Vergelli, Claudia'
'Bartolucci, Gianluca'
'Pallecchi, Marco'
'Paoli, Paola'
'Rossi, Patrizia'
'Lippi, Martina'
'Schepetkin, Igor A.'
'Quinn, Mark T.'
'Guerrini, Gabriella'

_publ_section_title
;
 Ebselen analogues with dual human neutrophil elastase (HNE) inhibitory
 and antiradical activity
;
_journal_name_full 'RSC Medicinal Chemistry'
_journal_paper_doi 10.1039/D3MD00736G
_journal_year 2024
_chemical_formula_sum 'C11 H11 N O2 Se'
_chemical_formula_weight 268.17
_space_group_crystal_system orthorhombic
_space_group_IT_number 61
_space_group_name_Hall '-P 2ac 2ab'
_space_group_name_H-M_alt 'P b c a'
_atom_sites_solution_hydrogens difmap
_audit_creation_method SHELXL-2018/3
_audit_update_record
;
2024-01-10 deposited with the CCDC.	2024-03-01 downloaded from the CCDC.
;
_cell_angle_alpha 90
_cell_angle_beta 90
_cell_angle_gamma 90
_cell_formula_units_Z 8
_cell_length_a 12.9756(11)
_cell_length_b 7.1286(6)
_cell_length_c 22.9309(19)
_cell_measurement_reflns_used 9946
_cell_measurement_temperature 100(2)
_cell_measurement_theta_max 68.55
_cell_measurement_theta_min 5.15
_cell_volume 2121.1(3)
_computing_cell_refinement 'Bruker SAINT'
_computing_data_collection 'Bruker APEX2'
_computing_data_reduction 'Bruker SAINT'
_computing_molecular_graphics 'Bruker SHELXTL'
_computing_publication_material 'Bruker SHELXTL'
_computing_structure_refinement 'SHELXL-2014 (Sheldrick 2014)'
_computing_structure_solution 'SHELXS-97 (Sheldrick 2008)'
_diffrn_ambient_temperature 100(2)
_diffrn_measured_fraction_theta_full 0.986
_diffrn_measured_fraction_theta_max 0.983
_diffrn_measurement_device_type 'Bruker APEX-II CCD'
_diffrn_measurement_method '\f and \w scans'
_diffrn_radiation_type CuK\a
_diffrn_radiation_wavelength 1.54178
_diffrn_reflns_av_R_equivalents 0.0466
_diffrn_reflns_av_unetI/netI 0.0265
_diffrn_reflns_Laue_measured_fraction_full 0.986
_diffrn_reflns_Laue_measured_fraction_max 0.983
_diffrn_reflns_limit_h_max 15
_diffrn_reflns_limit_h_min -14
_diffrn_reflns_limit_k_max 8
_diffrn_reflns_limit_k_min -8
_diffrn_reflns_limit_l_max 27
_diffrn_reflns_limit_l_min -27
_diffrn_reflns_number 16898
_diffrn_reflns_point_group_measured_fraction_full 0.986
_diffrn_reflns_point_group_measured_fraction_max 0.983
_diffrn_reflns_theta_full 67.679
_diffrn_reflns_theta_max 68.585
_diffrn_reflns_theta_min 5.148
_exptl_absorpt_coefficient_mu 4.631
_exptl_absorpt_correction_T_max 0.7531
_exptl_absorpt_correction_T_min 0.5525
_exptl_absorpt_correction_type multi-scan
_exptl_absorpt_process_details 'SADABS-2016/2, Sheldrick 2015'
_exptl_crystal_colour colourless
_exptl_crystal_density_diffrn 1.680
_exptl_crystal_description prism
_exptl_crystal_F_000 1072
_exptl_crystal_size_max 0.19
_exptl_crystal_size_mid 0.16
_exptl_crystal_size_min 0.15
_refine_diff_density_max 0.791
_refine_diff_density_min -1.325
_refine_diff_density_rms 0.123
_refine_ls_extinction_method none
_refine_ls_goodness_of_fit_ref 1.139
_refine_ls_hydrogen_treatment refxyz
_refine_ls_matrix_type full
_refine_ls_number_parameters 169
_refine_ls_number_reflns 1914
_refine_ls_number_restraints 0
_refine_ls_restrained_S_all 1.139
_refine_ls_R_factor_all 0.0461
_refine_ls_R_factor_gt 0.0451
_refine_ls_shift/su_max 0.000
_refine_ls_shift/su_mean 0.000
_refine_ls_structure_factor_coef Fsqd
_refine_ls_weighting_details 'w=1/[\s^2^(Fo^2^)+26.9848P] where P=(Fo^2^+2Fc^2^)/3'
_refine_ls_weighting_scheme calc
_refine_ls_wR_factor_gt 0.1271
_refine_ls_wR_factor_ref 0.1274
_reflns_Friedel_coverage 0.000
_reflns_number_gt 1835
_reflns_number_total 1920
_reflns_threshold_expression 'I > 2\s(I)'
_cod_data_source_file d3md00736g2.cif
_cod_data_source_block 4d
_cod_database_code 7248317
_shelx_shelxl_version_number 2018/3
_shelx_space_group_comment
;
The symmetry employed for this shelxl refinement is uniquely defined
by the following loop, which should always be used as a source of
symmetry information in preference to the above space-group names.
They are only intended as comments.
;

loop_
_space_group_symop_operation_xyz
'x, y, z'
'-x+1/2, -y, z+1/2'
'-x, y+1/2, -z+1/2'
'x+1/2, -y+1/2, -z'
'-x, -y, -z'
'x-1/2, y, -z-1/2'
'x, -y-1/2, z-1/2'
'-x-1/2, y-1/2, z'

loop_
_atom_site_label
_atom_site_type_symbol
_atom_site_fract_x
_atom_site_fract_y
_atom_site_fract_z
_atom_site_U_iso_or_equiv
_atom_site_adp_type
_atom_site_occupancy
_atom_site_site_symmetry_order
_atom_site_calc_flag
_atom_site_refinement_flags_posn
_atom_site_refinement_flags_adp
_atom_site_refinement_flags_occupancy
_atom_site_disorder_assembly
_atom_site_disorder_group
Se1 Se 0.17992(4) 0.60445(9) 0.27589(2) 0.0188(2) Uani 1 1 d . . . . .
O1 O 0.4862(3) 0.5954(6) 0.28288(16) 0.0241(9) Uani 1 1 d . . . . .
O2 O 0.2283(3) 0.6586(6) 0.39131(17) 0.0250(9) Uani 1 1 d . . . . .
N1 N 0.3137(3) 0.6106(6) 0.3080(2) 0.0160(9) Uani 1 1 d . . . . .
C1 C 0.2484(4) 0.5800(8) 0.2033(2) 0.0206(12) Uani 1 1 d . . . . .
C2 C 0.2013(4) 0.5638(8) 0.1493(3) 0.0225(12) Uani 1 1 d . . . . .
H2 H 0.132(6) 0.571(9) 0.147(3) 0.027 Uiso 1 1 d . U . . .
C3 C 0.2635(4) 0.5471(9) 0.1004(2) 0.0250(13) Uani 1 1 d . . . . .
H3 H 0.232(5) 0.538(10) 0.063(3) 0.030 Uiso 1 1 d . U . . .
C4 C 0.3705(5) 0.5455(9) 0.1054(3) 0.0242(13) Uani 1 1 d . . . . .
H4 H 0.413(5) 0.535(10) 0.072(3) 0.029 Uiso 1 1 d . U . . .
C5 C 0.4166(4) 0.5607(9) 0.1595(3) 0.0224(12) Uani 1 1 d . . . . .
H5 H 0.486(5) 0.561(9) 0.163(3) 0.027 Uiso 1 1 d . U . . .
C6 C 0.3547(4) 0.5778(8) 0.2090(2) 0.0193(12) Uani 1 1 d . . . . .
C7 C 0.3952(4) 0.5964(8) 0.2688(2) 0.0197(11) Uani 1 1 d . . . . .
C8 C 0.3124(4) 0.6465(8) 0.3681(2) 0.0202(12) Uani 1 1 d . . . . .
C9 C 0.4128(4) 0.6643(9) 0.4012(3) 0.0224(12) Uani 1 1 d . . . . .
H9 H 0.464(5) 0.722(10) 0.376(3) 0.027 Uiso 1 1 d . U . . .
C10 C 0.3965(5) 0.7819(10) 0.4560(3) 0.0280(14) Uani 1 1 d . . . . .
H10A H 0.465(6) 0.798(11) 0.478(3) 0.042 Uiso 1 1 d . U . . .
H10B H 0.350(6) 0.726(11) 0.484(3) 0.042 Uiso 1 1 d . U . . .
H10C H 0.375(6) 0.917(12) 0.446(3) 0.042 Uiso 1 1 d . U . . .
C11 C 0.4504(5) 0.4658(10) 0.4165(3) 0.0257(13) Uani 1 1 d . . . . .
H11A H 0.463(6) 0.396(11) 0.381(3) 0.039 Uiso 1 1 d . U . . .
H11B H 0.513(6) 0.471(11) 0.437(3) 0.039 Uiso 1 1 d . U . . .
H11C H 0.397(6) 0.381(11) 0.441(3) 0.039 Uiso 1 1 d . U . . .

loop_
_atom_site_aniso_label
_atom_site_aniso_U_11
_atom_site_aniso_U_22
_atom_site_aniso_U_33
_atom_site_aniso_U_23
_atom_site_aniso_U_13
_atom_site_aniso_U_12
Se1 0.0091(3) 0.0249(4) 0.0224(3) 0.0014(2) 0.0005(2) 0.0002(2)
O1 0.0107(18) 0.038(2) 0.024(2) -0.0009(18) 0.0003(15) -0.0004(18)
O2 0.0121(19) 0.036(2) 0.026(2) -0.0001(18) 0.0026(15) 0.0039(17)
N1 0.010(2) 0.011(2) 0.027(2) 0.0024(18) -0.0023(17) -0.0030(18)
C1 0.014(2) 0.027(3) 0.020(3) 0.001(2) 0.003(2) -0.002(2)
C2 0.015(3) 0.024(3) 0.029(3) 0.002(2) -0.002(2) 0.001(2)
C3 0.017(3) 0.035(4) 0.023(3) 0.001(3) -0.003(2) 0.001(3)
C4 0.019(3) 0.031(3) 0.022(3) 0.002(2) 0.003(2) 0.000(3)
C5 0.013(3) 0.028(3) 0.026(3) 0.001(2) 0.002(2) -0.001(2)
C6 0.017(3) 0.016(3) 0.026(3) 0.001(2) 0.000(2) 0.004(2)
C7 0.014(3) 0.020(3) 0.024(3) 0.001(2) 0.001(2) -0.006(2)
C8 0.015(3) 0.021(3) 0.024(3) 0.003(2) 0.001(2) 0.000(2)
C9 0.015(3) 0.030(3) 0.022(3) 0.001(2) 0.001(2) -0.001(2)
C10 0.026(3) 0.034(4) 0.024(3) -0.002(3) -0.002(3) 0.003(3)
C11 0.016(3) 0.032(3) 0.028(3) 0.002(3) -0.001(2) 0.000(3)

loop_
_atom_type_symbol
_atom_type_description
_atom_type_scat_dispersion_real
_atom_type_scat_dispersion_imag
_atom_type_scat_source
C C 0.0181 0.0091 'International Tables Vol C Tables 4.2.6.8 and 6.1.1.4'
H H 0.0000 0.0000 'International Tables Vol C Tables 4.2.6.8 and 6.1.1.4'
N N 0.0311 0.0180 'International Tables Vol C Tables 4.2.6.8 and 6.1.1.4'
O O 0.0492 0.0322 'International Tables Vol C Tables 4.2.6.8 and 6.1.1.4'
Se Se -0.7943 1.1372 'International Tables Vol C Tables 4.2.6.8 and 6.1.1.4'

loop_
_geom_angle_atom_site_label_1
_geom_angle_atom_site_label_2
_geom_angle_atom_site_label_3
_geom_angle
_geom_angle_site_symmetry_1
_geom_angle_site_symmetry_3
_geom_angle_publ_flag
N1 Se1 C1 85.0(2) . . ?
C7 N1 C8 131.1(4) . . ?
C7 N1 Se1 116.5(4) . . ?
C8 N1 Se1 112.1(3) . . ?
C2 C1 C6 121.4(5) . . ?
C2 C1 Se1 125.8(4) . . ?
C6 C1 Se1 112.7(4) . . ?
C1 C2 C3 118.2(5) . . ?
C2 C3 C4 120.9(5) . . ?
C5 C4 C3 120.3(5) . . ?
C4 C5 C6 119.2(5) . . ?
C1 C6 C5 119.9(5) . . ?
C1 C6 C7 116.1(5) . . ?
C5 C6 C7 124.0(5) . . ?
O1 C7 N1 124.3(5) . . ?
O1 C7 C6 126.0(5) . . ?
N1 C7 C6 109.7(4) . . ?
O2 C8 N1 116.9(5) . . ?
O2 C8 C9 123.2(5) . . ?
N1 C8 C9 119.9(5) . . ?
C8 C9 C10 109.9(5) . . ?
C8 C9 C11 108.1(5) . . ?
C10 C9 C11 111.2(5) . . ?

loop_
_geom_bond_atom_site_label_1
_geom_bond_atom_site_label_2
_geom_bond_distance
_geom_bond_site_symmetry_2
_geom_bond_publ_flag
Se1 N1 1.886(4) . ?
Se1 C1 1.894(5) . ?
O1 C7 1.224(7) . ?
O2 C8 1.217(7) . ?
N1 C7 1.391(7) . ?
N1 C8 1.403(7) . ?
C1 C2 1.387(8) . ?
C1 C6 1.385(8) . ?
C2 C3 1.387(8) . ?
C3 C4 1.394(8) . ?
C4 C5 1.381(8) . ?
C5 C6 1.396(8) . ?
C6 C7 1.476(8) . ?
C8 C9 1.512(8) . ?
C9 C10 1.525(8) . ?
C9 C11 1.537(9) . ?
